data_7160722
loop_
_publ_author_name
'Elizondo, Anna I.'
'McCarty, Kevin D.'
'Arman, Hadi D.'
'Guengerich, F. Peter'
'Yoshimoto, Francis K.'

_publ_section_title
;
 A synthesis of 1&#x3b2;-hydroxytestosterone, a metabolite of xenobiotic
 human cytochrome P450 enzymes, beginning with a borylation of boldione.
;
_journal_issue 42
_journal_name_full 'Organic &amp; biomolecular chemistry'
_journal_page_first 9618
_journal_page_last 9623
_journal_paper_doi 10.1039/d5ob01218j
_journal_volume 23
_journal_year 2025
_chemical_absolute_configuration ad
_chemical_formula_moiety 'C19 H30 O3'
_chemical_formula_sum 'C19 H30 O3'
_chemical_formula_weight 306.43
_space_group_crystal_system orthorhombic
_space_group_IT_number 19
_space_group_name_Hall 'P 2ac 2ab'
_space_group_name_H-M_alt 'P 21 21 21'
_atom_sites_solution_hydrogens geom
_audit_creation_date 2025-05-01
_audit_creation_method
;
Olex2 1.5
(compiled 2025.04.05 svn.rf049d14d for OlexSys, GUI svn.r7224)
;
_audit_update_record
;
2025-05-02 deposited with the CCDC.	2025-09-03 downloaded from the CCDC.
;
_cell_angle_alpha 90
_cell_angle_beta 90
_cell_angle_gamma 90
_cell_formula_units_Z 4
_cell_length_a 7.59870(10)
_cell_length_b 12.27340(10)
_cell_length_c 17.7907(2)
_cell_measurement_reflns_used 12310
_cell_measurement_temperature 100.00(10)
_cell_measurement_theta_max 76.2090
_cell_measurement_theta_min 4.3800
_cell_volume 1659.19(3)
_computing_cell_refinement 'CrysAlisPro 1.171.43.126a (Rigaku OD, 2024)'
_computing_data_collection 'CrysAlisPro 1.171.43.126a (Rigaku OD, 2024)'
_computing_data_reduction 'CrysAlisPro 1.171.43.126a (Rigaku OD, 2024)'
_computing_molecular_graphics 'Olex2 1.5 (Dolomanov et al., 2009)'
_computing_publication_material 'Olex2 1.5 (Dolomanov et al., 2009)'
_computing_structure_refinement 'SHELXL 2014/7 (Sheldrick, 2015)'
_computing_structure_solution 'SHELXT  (Sheldrick, 2015)'
_diffrn_ambient_environment N~2~
_diffrn_ambient_temperature 100.00(10)
_diffrn_detector 'Hybrid Pixel Array Detector'
_diffrn_detector_area_resol_mean 10.0000
_diffrn_detector_type HyPix
_diffrn_measured_fraction_theta_full 0.999
_diffrn_measured_fraction_theta_max 0.974
_diffrn_measurement_details
;
List of Runs (angles in degrees, time in seconds):

  # Type    Start    End  Width  t~exp~   \w     \q     \k     \f   Frames
#--------------------------------------------------------------------------
  1  \w    101.00 178.00   0.50    1.75    --  106.91  88.00 137.00  154
  2  \w     34.00  71.00   0.50    1.75    --  106.91 -61.00   0.00   74
  3  \w     34.00 101.00   0.50    1.75    --  106.91 -77.00 -30.00  134
  4  \w     34.00 101.00   0.50    1.75    --  106.91 -77.00 -30.00  134
  5  \w     34.00  71.00   0.50    1.75    --  106.91 -61.00 -90.00   74
  6  \w     34.00  71.00   0.50    1.75    --  106.91 -61.00-180.00   74
  7  \w     34.00  71.00   0.50    1.75    --  106.91 -61.00  30.00   74
  8  \w     32.00  77.00   0.50    0.44    --   46.90  37.00 120.00   90
  9  \w     83.00 119.00   0.50    0.44    --   46.90  57.00 150.00   72
 10  \w     83.00 119.00   0.50    0.44    --   46.90  57.00 120.00   72
 11  \w     32.00 121.00   0.50    0.44    --   46.90  37.00  30.00  178
 12  \w     83.00 119.00   0.50    0.44    --   46.90  57.00-180.00   72
 13  \w    -43.00  27.00   0.50    0.44    --  -46.90  37.00 -49.00  140
 14  \w    -51.00 -19.00   0.50    1.75    --  -91.75  45.00   0.00   64
 15  \w    -82.00  -2.00   0.50    0.44    --  -46.90 111.00  30.00  160
 16  \w     38.00 108.00   0.50    1.75    --  106.91-111.00 -62.00  140
 17  \w     34.00 106.00   0.50    1.75    --  106.91 -94.00 -30.00  144
 18  \w   -119.00 -83.00   0.50    0.44    --  -46.90 -57.00  30.00   72
 19  \w   -119.00 -83.00   0.50    0.44    --  -46.90 -57.00 -30.00   72
 20  \w   -119.00 -83.00   0.50    0.44    --  -46.90 -57.00 -60.00   72
 21  \w   -164.00-100.00   0.50    1.75    --  -91.75 -94.00  90.00  128
 22  \w   -164.00 -91.00   0.50    1.75    --  -91.75 -61.00 120.00  146
 23  \w   -166.00 -77.00   0.50    1.75    --  -91.75 -37.00 154.00  178
 24  \w   -164.00 -77.00   0.50    1.75    --  -91.75 -45.00-120.00  174
;
_diffrn_measurement_device 'four-circle diffractometer'
_diffrn_measurement_device_type 'XtaLAB Synergy, Dualflex, HyPix'
_diffrn_measurement_method '\w scans'
_diffrn_orient_matrix_type 'CrysAlisPro convention (1999,Acta A55,543-557)'
_diffrn_orient_matrix_UB_11 -0.0337393000
_diffrn_orient_matrix_UB_12 0.0359934000
_diffrn_orient_matrix_UB_13 -0.0816995000
_diffrn_orient_matrix_UB_21 -0.1798621000
_diffrn_orient_matrix_UB_22 0.0470906000
_diffrn_orient_matrix_UB_23 0.0233947000
_diffrn_orient_matrix_UB_31 0.0873034000
_diffrn_orient_matrix_UB_32 0.1106173000
_diffrn_orient_matrix_UB_33 0.0166723000
_diffrn_radiation_monochromator mirror
_diffrn_radiation_probe x-ray
_diffrn_radiation_type 'Cu K\a'
_diffrn_radiation_wavelength 1.54184
_diffrn_reflns_av_R_equivalents 0.0353
_diffrn_reflns_av_unetI/netI 0.0248
_diffrn_reflns_Laue_measured_fraction_full 0.999
_diffrn_reflns_Laue_measured_fraction_max 0.974
_diffrn_reflns_limit_h_max 9
_diffrn_reflns_limit_h_min -9
_diffrn_reflns_limit_k_max 15
_diffrn_reflns_limit_k_min -12
_diffrn_reflns_limit_l_max 21
_diffrn_reflns_limit_l_min -22
_diffrn_reflns_number 15752
_diffrn_reflns_point_group_measured_fraction_full 0.999
_diffrn_reflns_point_group_measured_fraction_max 0.953
_diffrn_reflns_theta_full 67.684
_diffrn_reflns_theta_max 76.621
_diffrn_reflns_theta_min 4.376
_diffrn_source 'micro-focus sealed X-ray tube'
_diffrn_source_type 'PhotonJet (Cu) X-ray Source'
_exptl_absorpt_coefficient_mu 0.636
_exptl_absorpt_correction_T_max 1.000
_exptl_absorpt_correction_T_min 0.883
_exptl_absorpt_correction_type gaussian
_exptl_absorpt_process_details
;
CrysAlisPro 1.171.43.126a (Rigaku Oxford Diffraction, 2024)
Numerical absorption correction based on gaussian integration over
a multifaceted crystal model
Empirical absorption correction using spherical harmonics,
implemented in SCALE3 ABSPACK scaling algorithm.
;
_exptl_crystal_colour 'clear colourless'
_exptl_crystal_colour_lustre clear
_exptl_crystal_colour_primary colourless
_exptl_crystal_density_diffrn 1.227
_exptl_crystal_description plate
_exptl_crystal_F_000 672
_exptl_crystal_recrystallization_method 'Re-crystallisation from solvent'
_exptl_crystal_size_max 0.09
_exptl_crystal_size_mid 0.063
_exptl_crystal_size_min 0.03
_refine_diff_density_max 0.178
_refine_diff_density_min -0.179
_refine_diff_density_rms 0.042
_refine_ls_abs_structure_details
;
 Flack x determined using 1306 quotients [(I+)-(I-)]/[(I+)+(I-)]
 (Parsons, Flack and Wagner, Acta Cryst. B69 (2013) 249-259).
;
_refine_ls_abs_structure_Flack -0.10(8)
_refine_ls_extinction_method none
_refine_ls_goodness_of_fit_ref 1.085
_refine_ls_hydrogen_treatment constr
_refine_ls_matrix_type full
_refine_ls_number_parameters 204
_refine_ls_number_reflns 3350
_refine_ls_number_restraints 0
_refine_ls_restrained_S_all 1.085
_refine_ls_R_factor_all 0.0325
_refine_ls_R_factor_gt 0.0314
_refine_ls_shift/su_max 0.000
_refine_ls_shift/su_mean 0.000
_refine_ls_structure_factor_coef Fsqd
_refine_ls_weighting_details 'w=1/[\s^2^(Fo^2^)+(0.0496P)^2^+0.2296P] where P=(Fo^2^+2Fc^2^)/3'
_refine_ls_weighting_scheme calc
_refine_ls_wR_factor_gt 0.0848
_refine_ls_wR_factor_ref 0.0856
_reflns_Friedel_coverage 0.696
_reflns_Friedel_fraction_full 0.999
_reflns_Friedel_fraction_max 0.924
_reflns_number_gt 3224
_reflns_number_total 3350
_reflns_threshold_expression 'I > 2\s(I)'
_cod_data_source_file d5ob01218j2.cif
_cod_data_source_block hpd919_auto
_cod_depositor_comments 'Adding full bibliography for 7160722--7160727.cif.'
_cod_database_code 7160722
_shelx_shelxl_version_number 2014/7
_chemical_oxdiff_formula 'C H O'
_chemical_oxdiff_usercomment AEIII-063
_shelx_space_group_comment
;
The symmetry employed for this shelxl refinement is uniquely defined
by the following loop, which should always be used as a source of
symmetry information in preference to the above space-group names.
They are only intended as comments.
;
_shelx_estimated_absorpt_t_max 0.981
_shelx_estimated_absorpt_t_min 0.945
_olex2_refinement_description
;
1. Fixed Uiso
 At 1.2 times of:
  All C(H) groups, All C(H,H) groups
 At 1.5 times of:
  All C(H,H,H) groups, All O(H) groups
2.a Ternary CH refined with riding coordinates:
 C9(H9), C14(H14), C8(H8), C17(H17), C3(H3A), C1(H1A)
2.b Secondary CH2 refined with riding coordinates:
 C12(H12A,H12B), C7(H7A,H7B), C6(H6A,H6B), C15(H15A,H15B), C2(H2A,H2B),
 C11(H11A,H11B), C16(H16A,H16B)
2.c Aromatic/amide H refined with riding coordinates:
 C4(H4)
2.d Idealised Me refined as rotating group:
 C18(H18A,H18B,H18C), C19(H19A,H19B,H19C)
2.e Idealised tetrahedral OH refined as rotating group:
 O1(H1), O3(H3), O2(H2)
;
_olex2_exptl_crystal_mounting_method 'nylon loop'
_olex2_submission_special_instructions 'No special instructions were received'
_oxdiff_exptl_absorpt_empirical_details
;
Empirical correction (ABSPACK) includes:
- Absorption correction using spherical harmonics
- Frame scaling
- Detector area scaling
- B-factor correction
;
_oxdiff_exptl_absorpt_empirical_full_max 1.315
_oxdiff_exptl_absorpt_empirical_full_min 0.839

loop_
_space_group_symop_operation_xyz
'x, y, z'
'-x+1/2, -y, z+1/2'
'-x, y+1/2, -z+1/2'
'x+1/2, -y+1/2, -z'

loop_
_atom_site_label
_atom_site_type_symbol
_atom_site_fract_x
_atom_site_fract_y
_atom_site_fract_z
_atom_site_U_iso_or_equiv
_atom_site_adp_type
_atom_site_occupancy
_atom_site_site_symmetry_order
_atom_site_calc_flag
_atom_site_refinement_flags_posn
_atom_site_refinement_flags_adp
_atom_site_refinement_flags_occupancy
_atom_site_disorder_assembly
_atom_site_disorder_group
O1 O 0.28455(17) 0.17736(10) 0.29862(7) 0.0212(3) Uani 1 1 d . . . . .
H1 H 0.2394 0.1160 0.2907 0.032 Uiso 1 1 calc R U . . .
O3 O 0.16561(16) 0.96562(10) 0.28797(7) 0.0218(3) Uani 1 1 d . . . . .
H3 H 0.0753 0.9490 0.2633 0.033 Uiso 1 1 calc R U . . .
O2 O 0.09657(17) 0.37016(10) 0.30100(7) 0.0216(3) Uani 1 1 d . . . . .
H2 H 0.1494 0.3160 0.2831 0.032 Uiso 1 1 calc R U . . .
C12 C 0.0807(2) 0.71055(13) 0.32454(10) 0.0182(3) Uani 1 1 d . . . . .
H12A H 0.0963 0.6889 0.2713 0.022 Uiso 1 1 calc R U . . .
H12B H -0.0320 0.7505 0.3288 0.022 Uiso 1 1 calc R U . . .
C9 C 0.2495(2) 0.54598(13) 0.37369(10) 0.0154(3) Uani 1 1 d . . . . .
H9 H 0.2720 0.5261 0.3200 0.019 Uiso 1 1 calc R U . . .
C5 C 0.4190(2) 0.38006(14) 0.41241(9) 0.0180(3) Uani 1 1 d . . . . .
C14 C 0.4045(2) 0.71991(13) 0.34714(9) 0.0156(3) Uani 1 1 d . . . . .
H14 H 0.4179 0.6921 0.2946 0.019 Uiso 1 1 calc R U . . .
C10 C 0.2397(2) 0.43610(13) 0.41752(10) 0.0168(3) Uani 1 1 d . . . . .
C8 C 0.4047(2) 0.61956(13) 0.39756(9) 0.0152(3) Uani 1 1 d . . . . .
H8 H 0.3881 0.6426 0.4510 0.018 Uiso 1 1 calc R U . . .
C7 C 0.5787(2) 0.55770(13) 0.39020(10) 0.0179(3) Uani 1 1 d . . . . .
H7A H 0.6755 0.6035 0.4100 0.022 Uiso 1 1 calc R U . . .
H7B H 0.6027 0.5434 0.3364 0.022 Uiso 1 1 calc R U . . .
C17 C 0.2820(2) 0.87379(13) 0.29102(10) 0.0176(3) Uani 1 1 d . . . . .
H17 H 0.2875 0.8400 0.2399 0.021 Uiso 1 1 calc R U . . .
C13 C 0.2317(2) 0.78506(13) 0.34803(9) 0.0160(3) Uani 1 1 d . . . . .
C3 C 0.2895(2) 0.19792(13) 0.37839(10) 0.0196(4) Uani 1 1 d . . . . .
H3A H 0.3134 0.1280 0.4053 0.023 Uiso 1 1 calc R U . . .
C1 C 0.0958(2) 0.36309(13) 0.38161(10) 0.0193(3) Uani 1 1 d . . . . .
H1A H -0.0212 0.3896 0.3997 0.023 Uiso 1 1 calc R U . . .
C6 C 0.5751(2) 0.44912(14) 0.43306(10) 0.0198(4) Uani 1 1 d . . . . .
H6A H 0.6844 0.4082 0.4221 0.024 Uiso 1 1 calc R U . . .
H6B H 0.5723 0.4641 0.4877 0.024 Uiso 1 1 calc R U . . .
C15 C 0.5463(2) 0.80797(13) 0.35693(10) 0.0187(4) Uani 1 1 d . . . . .
H15A H 0.6595 0.7845 0.3346 0.022 Uiso 1 1 calc R U . . .
H15B H 0.5649 0.8251 0.4107 0.022 Uiso 1 1 calc R U . . .
C2 C 0.1152(2) 0.24429(14) 0.40561(11) 0.0218(4) Uani 1 1 d . . . . .
H2A H 0.1092 0.2392 0.4611 0.026 Uiso 1 1 calc R U . . .
H2B H 0.0170 0.2010 0.3845 0.026 Uiso 1 1 calc R U . . .
C11 C 0.0740(2) 0.60793(13) 0.37415(10) 0.0183(3) Uani 1 1 d . . . . .
H11A H 0.0450 0.6293 0.4264 0.022 Uiso 1 1 calc R U . . .
H11B H -0.0205 0.5592 0.3558 0.022 Uiso 1 1 calc R U . . .
C4 C 0.4379(2) 0.27564(14) 0.39298(10) 0.0195(4) Uani 1 1 d . . . . .
H4 H 0.5543 0.2485 0.3880 0.023 Uiso 1 1 calc R U . . .
C18 C 0.1914(2) 0.83734(14) 0.42433(10) 0.0204(4) Uani 1 1 d . . . . .
H18A H 0.0803 0.8777 0.4212 0.031 Uiso 1 1 calc R U . . .
H18B H 0.2866 0.8875 0.4379 0.031 Uiso 1 1 calc R U . . .
H18C H 0.1814 0.7804 0.4627 0.031 Uiso 1 1 calc R U . . .
C19 C 0.1922(3) 0.45453(14) 0.50082(10) 0.0224(4) Uani 1 1 d . . . . .
H19A H 0.2685 0.5111 0.5219 0.034 Uiso 1 1 calc R U . . .
H19B H 0.2087 0.3865 0.5288 0.034 Uiso 1 1 calc R U . . .
H19C H 0.0691 0.4776 0.5047 0.034 Uiso 1 1 calc R U . . .
C16 C 0.4697(2) 0.90790(14) 0.31419(10) 0.0205(4) Uani 1 1 d . . . . .
H16A H 0.4664 0.9728 0.3472 0.025 Uiso 1 1 calc R U . . .
H16B H 0.5418 0.9249 0.2694 0.025 Uiso 1 1 calc R U . . .

loop_
_atom_site_aniso_label
_atom_site_aniso_U_11
_atom_site_aniso_U_22
_atom_site_aniso_U_33
_atom_site_aniso_U_23
_atom_site_aniso_U_13
_atom_site_aniso_U_12
O1 0.0297(7) 0.0135(5) 0.0203(6) -0.0021(5) -0.0013(5) -0.0026(5)
O3 0.0228(6) 0.0129(6) 0.0297(7) 0.0013(5) -0.0075(5) 0.0009(5)
O2 0.0251(6) 0.0149(5) 0.0249(6) -0.0011(5) -0.0074(5) 0.0008(5)
C12 0.0165(8) 0.0140(8) 0.0241(8) 0.0002(6) -0.0015(7) 0.0003(7)
C9 0.0161(8) 0.0116(7) 0.0186(8) 0.0000(6) 0.0001(6) 0.0002(6)
C5 0.0203(8) 0.0166(8) 0.0170(7) 0.0028(6) -0.0010(6) 0.0017(7)
C14 0.0157(7) 0.0129(8) 0.0181(8) -0.0009(6) -0.0003(7) -0.0007(6)
C10 0.0188(8) 0.0124(7) 0.0193(8) -0.0003(6) 0.0019(6) 0.0002(6)
C8 0.0159(7) 0.0138(7) 0.0159(7) -0.0006(6) -0.0012(6) 0.0001(6)
C7 0.0153(8) 0.0146(7) 0.0239(8) -0.0009(6) -0.0017(7) 0.0004(6)
C17 0.0198(8) 0.0121(7) 0.0210(8) 0.0006(6) -0.0023(7) 0.0002(7)
C13 0.0175(8) 0.0131(7) 0.0175(8) -0.0005(6) -0.0009(6) 0.0005(6)
C3 0.0267(9) 0.0133(7) 0.0187(8) 0.0019(6) -0.0023(7) 0.0020(7)
C1 0.0186(8) 0.0146(8) 0.0246(8) 0.0001(7) 0.0013(7) -0.0008(7)
C6 0.0190(8) 0.0158(8) 0.0246(8) 0.0004(6) -0.0047(7) 0.0025(7)
C15 0.0178(8) 0.0146(8) 0.0238(8) 0.0007(6) -0.0014(7) -0.0017(7)
C2 0.0255(9) 0.0142(8) 0.0256(9) 0.0010(7) 0.0035(7) -0.0038(7)
C11 0.0155(8) 0.0135(7) 0.0259(8) 0.0011(6) 0.0006(7) -0.0005(6)
C4 0.0208(9) 0.0164(8) 0.0213(8) 0.0010(6) -0.0037(7) 0.0022(7)
C18 0.0225(8) 0.0159(8) 0.0229(9) -0.0027(6) 0.0035(7) 0.0013(7)
C19 0.0286(9) 0.0175(8) 0.0211(9) 0.0012(6) 0.0047(7) -0.0003(7)
C16 0.0200(8) 0.0148(7) 0.0268(9) 0.0023(7) -0.0013(7) -0.0015(7)

loop_
_atom_type_symbol
_atom_type_description
_atom_type_scat_dispersion_real
_atom_type_scat_dispersion_imag
_atom_type_scat_source
C C 0.0181 0.0091 'International Tables Vol C Tables 4.2.6.8 and 6.1.1.4'
H H 0.0000 0.0000 'International Tables Vol C Tables 4.2.6.8 and 6.1.1.4'
O O 0.0492 0.0322 'International Tables Vol C Tables 4.2.6.8 and 6.1.1.4'

loop_
_exptl_crystal_face_index_h
_exptl_crystal_face_index_k
_exptl_crystal_face_index_l
_exptl_crystal_face_perp_dist
-4 4 -1 0.0019
-5 1 2 0.0172
1 -8 -3 0.0472
5 1 -1 0.0529
2 7 -3 0.0042
-1 2 -11 0.0056
1 -1 11 0.0188

loop_
_geom_angle_atom_site_label_1
_geom_angle_atom_site_label_2
_geom_angle_atom_site_label_3
_geom_angle
_geom_angle_site_symmetry_1
_geom_angle_site_symmetry_3
_geom_angle_publ_flag
C3 O1 H1 109.5 . . ?
C17 O3 H3 109.5 . . ?
C1 O2 H2 109.5 . . ?
H12A C12 H12B 108.0 . . ?
C13 C12 H12A 109.4 . . ?
C13 C12 H12B 109.4 . . ?
C13 C12 C11 111.02(14) . . ?
C11 C12 H12A 109.4 . . ?
C11 C12 H12B 109.4 . . ?
C10 C9 H9 105.9 . . ?
C8 C9 H9 105.9 . . ?
C8 C9 C10 113.85(13) . . ?
C11 C9 H9 105.9 . . ?
C11 C9 C10 112.60(13) . . ?
C11 C9 C8 111.85(13) . . ?
C6 C5 C10 115.78(14) . . ?
C4 C5 C10 122.90(16) . . ?
C4 C5 C6 121.29(16) . . ?
C8 C14 H14 105.9 . . ?
C8 C14 C13 114.54(13) . . ?
C8 C14 C15 120.08(14) . . ?
C13 C14 H14 105.9 . . ?
C15 C14 H14 105.9 . . ?
C15 C14 C13 103.41(13) . . ?
C5 C10 C9 108.48(13) . . ?
C5 C10 C1 110.09(13) . . ?
C5 C10 C19 109.38(14) . . ?
C1 C10 C9 109.10(13) . . ?
C19 C10 C9 111.40(13) . . ?
C19 C10 C1 108.39(14) . . ?
C9 C8 H8 109.3 . . ?
C14 C8 C9 108.05(13) . . ?
C14 C8 H8 109.3 . . ?
C14 C8 C7 110.59(13) . . ?
C7 C8 C9 110.25(13) . . ?
C7 C8 H8 109.3 . . ?
C8 C7 H7A 109.2 . . ?
C8 C7 H7B 109.2 . . ?
C8 C7 C6 111.88(14) . . ?
H7A C7 H7B 107.9 . . ?
C6 C7 H7A 109.2 . . ?
C6 C7 H7B 109.2 . . ?
O3 C17 H17 108.5 . . ?
O3 C17 C13 115.38(14) . . ?
O3 C17 C16 111.55(13) . . ?
C13 C17 H17 108.5 . . ?
C13 C17 C16 104.24(13) . . ?
C16 C17 H17 108.5 . . ?
C12 C13 C14 109.12(13) . . ?
C12 C13 C17 115.54(14) . . ?
C12 C13 C18 110.08(14) . . ?
C17 C13 C14 98.60(13) . . ?
C18 C13 C14 113.43(14) . . ?
C18 C13 C17 109.74(14) . . ?
O1 C3 H3A 109.1 . . ?
O1 C3 C2 110.86(15) . . ?
O1 C3 C4 107.54(14) . . ?
C2 C3 H3A 109.1 . . ?
C4 C3 H3A 109.1 . . ?
C4 C3 C2 111.20(14) . . ?
O2 C1 C10 111.92(14) . . ?
O2 C1 H1A 107.8 . . ?
O2 C1 C2 109.67(14) . . ?
C10 C1 H1A 107.8 . . ?
C2 C1 C10 111.64(15) . . ?
C2 C1 H1A 107.8 . . ?
C5 C6 C7 112.45(14) . . ?
C5 C6 H6A 109.1 . . ?
C5 C6 H6B 109.1 . . ?
C7 C6 H6A 109.1 . . ?
C7 C6 H6B 109.1 . . ?
H6A C6 H6B 107.8 . . ?
C14 C15 H15A 111.0 . . ?
C14 C15 H15B 111.0 . . ?
C14 C15 C16 103.70(13) . . ?
H15A C15 H15B 109.0 . . ?
C16 C15 H15A 111.0 . . ?
C16 C15 H15B 111.0 . . ?
C3 C2 C1 110.63(14) . . ?
C3 C2 H2A 109.5 . . ?
C3 C2 H2B 109.5 . . ?
C1 C2 H2A 109.5 . . ?
C1 C2 H2B 109.5 . . ?
H2A C2 H2B 108.1 . . ?
C12 C11 H11A 109.2 . . ?
C12 C11 H11B 109.2 . . ?
C9 C11 C12 111.92(13) . . ?
C9 C11 H11A 109.2 . . ?
C9 C11 H11B 109.2 . . ?
H11A C11 H11B 107.9 . . ?
C5 C4 C3 125.08(16) . . ?
C5 C4 H4 117.5 . . ?
C3 C4 H4 117.5 . . ?
C13 C18 H18A 109.5 . . ?
C13 C18 H18B 109.5 . . ?
C13 C18 H18C 109.5 . . ?
H18A C18 H18B 109.5 . . ?
H18A C18 H18C 109.5 . . ?
H18B C18 H18C 109.5 . . ?
C10 C19 H19A 109.5 . . ?
C10 C19 H19B 109.5 . . ?
C10 C19 H19C 109.5 . . ?
H19A C19 H19B 109.5 . . ?
H19A C19 H19C 109.5 . . ?
H19B C19 H19C 109.5 . . ?
C17 C16 C15 105.22(13) . . ?
C17 C16 H16A 110.7 . . ?
C17 C16 H16B 110.7 . . ?
C15 C16 H16A 110.7 . . ?
C15 C16 H16B 110.7 . . ?
H16A C16 H16B 108.8 . . ?

loop_
_geom_bond_atom_site_label_1
_geom_bond_atom_site_label_2
_geom_bond_distance
_geom_bond_site_symmetry_2
_geom_bond_publ_flag
O1 H1 0.8400 . ?
O1 C3 1.442(2) . ?
O3 H3 0.8400 . ?
O3 C17 1.434(2) . ?
O2 H2 0.8400 . ?
O2 C1 1.437(2) . ?
C12 H12A 0.9900 . ?
C12 H12B 0.9900 . ?
C12 C13 1.526(2) . ?
C12 C11 1.539(2) . ?
C9 H9 1.0000 . ?
C9 C10 1.560(2) . ?
C9 C8 1.545(2) . ?
C9 C11 1.535(2) . ?
C5 C10 1.529(2) . ?
C5 C6 1.504(2) . ?
C5 C4 1.335(2) . ?
C14 H14 1.0000 . ?
C14 C8 1.524(2) . ?
C14 C13 1.537(2) . ?
C14 C15 1.536(2) . ?
C10 C1 1.551(2) . ?
C10 C19 1.542(2) . ?
C8 H8 1.0000 . ?
C8 C7 1.530(2) . ?
C7 H7A 0.9900 . ?
C7 H7B 0.9900 . ?
C7 C6 1.536(2) . ?
C17 H17 1.0000 . ?
C17 C13 1.536(2) . ?
C17 C16 1.543(2) . ?
C13 C18 1.532(2) . ?
C3 H3A 1.0000 . ?
C3 C2 1.521(2) . ?
C3 C4 1.499(2) . ?
C1 H1A 1.0000 . ?
C1 C2 1.526(2) . ?
C6 H6A 0.9900 . ?
C6 H6B 0.9900 . ?
C15 H15A 0.9900 . ?
C15 H15B 0.9900 . ?
C15 C16 1.556(2) . ?
C2 H2A 0.9900 . ?
C2 H2B 0.9900 . ?
C11 H11A 0.9900 . ?
C11 H11B 0.9900 . ?
C4 H4 0.9500 . ?
C18 H18A 0.9800 . ?
C18 H18B 0.9800 . ?
C18 H18C 0.9800 . ?
C19 H19A 0.9800 . ?
C19 H19B 0.9800 . ?
C19 H19C 0.9800 . ?
C16 H16A 0.9900 . ?
C16 H16B 0.9900 . ?

loop_
_geom_torsion_atom_site_label_1
_geom_torsion_atom_site_label_2
_geom_torsion_atom_site_label_3
_geom_torsion_atom_site_label_4
_geom_torsion
_geom_torsion_site_symmetry_1
_geom_torsion_site_symmetry_2
_geom_torsion_site_symmetry_3
_geom_torsion_site_symmetry_4
_geom_torsion_publ_flag
O1 C3 C2 C1 -74.34(18) . . . . ?
O1 C3 C4 C5 108.43(19) . . . . ?
O3 C17 C13 C12 76.67(18) . . . . ?
O3 C17 C13 C14 -167.26(13) . . . . ?
O3 C17 C13 C18 -48.47(19) . . . . ?
O3 C17 C16 C15 149.39(14) . . . . ?
O2 C1 C2 C3 61.7(2) . . . . ?
C9 C10 C1 O2 39.78(18) . . . . ?
C9 C10 C1 C2 163.14(14) . . . . ?
C9 C8 C7 C6 -53.87(18) . . . . ?
C5 C10 C1 O2 -79.16(17) . . . . ?
C5 C10 C1 C2 44.21(19) . . . . ?
C14 C8 C7 C6 -173.30(13) . . . . ?
C14 C15 C16 C17 6.18(17) . . . . ?
C10 C9 C8 C14 176.54(13) . . . . ?
C10 C9 C8 C7 55.58(17) . . . . ?
C10 C9 C11 C12 -174.60(14) . . . . ?
C10 C5 C6 C7 -52.1(2) . . . . ?
C10 C5 C4 C3 -4.0(3) . . . . ?
C10 C1 C2 C3 -62.89(19) . . . . ?
C8 C9 C10 C5 -52.42(17) . . . . ?
C8 C9 C10 C1 -172.35(14) . . . . ?
C8 C9 C10 C19 68.03(18) . . . . ?
C8 C9 C11 C12 55.71(18) . . . . ?
C8 C14 C13 C12 -57.75(18) . . . . ?
C8 C14 C13 C17 -178.68(13) . . . . ?
C8 C14 C13 C18 65.36(18) . . . . ?
C8 C14 C15 C16 -163.62(14) . . . . ?
C8 C7 C6 C5 52.38(19) . . . . ?
C13 C12 C11 C9 -55.64(18) . . . . ?
C13 C14 C8 C9 56.78(17) . . . . ?
C13 C14 C8 C7 177.53(13) . . . . ?
C13 C14 C15 C16 -34.45(16) . . . . ?
C13 C17 C16 C15 24.25(17) . . . . ?
C6 C5 C10 C9 50.72(18) . . . . ?
C6 C5 C10 C1 170.04(15) . . . . ?
C6 C5 C10 C19 -70.97(18) . . . . ?
C6 C5 C4 C3 174.12(16) . . . . ?
C15 C14 C8 C9 -179.22(14) . . . . ?
C15 C14 C8 C7 -58.48(19) . . . . ?
C15 C14 C13 C12 169.77(14) . . . . ?
C15 C14 C13 C17 48.84(15) . . . . ?
C15 C14 C13 C18 -67.12(17) . . . . ?
C2 C3 C4 C5 -13.1(2) . . . . ?
C11 C12 C13 C14 54.76(17) . . . . ?
C11 C12 C13 C17 164.70(14) . . . . ?
C11 C12 C13 C18 -70.33(17) . . . . ?
C11 C9 C10 C5 178.92(14) . . . . ?
C11 C9 C10 C1 58.98(18) . . . . ?
C11 C9 C10 C19 -60.64(18) . . . . ?
C11 C9 C8 C14 -54.42(17) . . . . ?
C11 C9 C8 C7 -175.38(14) . . . . ?
C4 C5 C10 C9 -131.08(17) . . . . ?
C4 C5 C10 C1 -11.8(2) . . . . ?
C4 C5 C10 C19 107.23(19) . . . . ?
C4 C5 C6 C7 129.67(17) . . . . ?
C4 C3 C2 C1 45.3(2) . . . . ?
C19 C10 C1 O2 161.25(13) . . . . ?
C19 C10 C1 C2 -75.39(18) . . . . ?
C16 C17 C13 C12 -160.66(14) . . . . ?
C16 C17 C13 C14 -44.60(15) . . . . ?
C16 C17 C13 C18 74.19(16) . . . . ?

loop_
_exptl_oxdiff_crystal_face_indexfrac_h
_exptl_oxdiff_crystal_face_indexfrac_k
_exptl_oxdiff_crystal_face_indexfrac_l
_exptl_oxdiff_crystal_face_x
_exptl_oxdiff_crystal_face_y
_exptl_oxdiff_crystal_face_z
-4.3761 3.6374 -0.6811 0.3342 0.9425 0.0090
-4.7602 1.3763 2.2605 0.0255 0.9739 -0.2257
0.7111 -7.5249 -3.4036 -0.0168 -0.5619 -0.8271
4.8480 1.2152 -1.2060 -0.0213 -0.8430 0.5376
1.5842 7.2553 -3.0265 0.4550 -0.0141 0.8904
-0.7203 2.1448 -10.9928 0.9996 -0.0266 -0.0089
0.9288 -1.4337 11.1485 -0.9938 0.0262 0.1084
